data_4343805
loop_
_publ_author_name
'la Placa, S.J.'
'Hamilton, W.C.'
'Davison, A.'
'Ibers, J.A.'

_publ_section_title
;
 Nature of the metal-hydrogen bond in transition metal-hydrogen complexes:
 Neutron and X-ray diffraction studies of beta pentacarbonylmanganese
 hydride
;
_journal_name_full 'Inorganic Chemistry'
_journal_page_first 1928
_journal_page_last 1935
_journal_volume 8
_journal_year 1969
_chemical_formula_sum 'C5 H Mn O5'
_chemical_name_systematic 'H Mn (C O)5'
_space_group_IT_number 15
_symmetry_space_group_name_Hall '-C 2yc'
_symmetry_space_group_name_H-M 'C 1 2/c 1'
_cell_angle_alpha 90
_cell_angle_beta 91.2
_cell_angle_gamma 90
_cell_formula_units_Z 8
_cell_length_a 12.16
_cell_length_b 6.28
_cell_length_c 19.34
_cell_volume 1476.571
_citation_journal_id_ASTM INOCAJ
_cod_data_source_file laPlaca_INOCAJ_1969_1825.cif
_cod_data_source_block C5H1Mn1O5
_cod_original_formula_sum 'C5 H1 Mn1 O5'
_cod_database_code 4343805

loop_
_symmetry_equiv_pos_as_xyz
x,y,z
-x,y,-z+1/2
-x,-y,-z
x,-y,z-1/2
x+1/2,y+1/2,z
-x+1/2,y+1/2,-z+1/2
-x+1/2,-y+1/2,-z
x+1/2,-y+1/2,z-1/2

loop_
_atom_site_label
_atom_site_type_symbol
_atom_site_fract_x
_atom_site_fract_y
_atom_site_fract_z
_atom_site_occupancy
_atom_site_U_iso_or_equiv
O4 O-2 -0.0677 0.6091 0.1715 1 0.0
O2 O-2 -0.1173 0.0299 0.0671 1 0.0
C2 C+2 -0.044 0.1182 0.0853 1 0.0
H1 H 0.0363 0.1553 0.1958 1 0.0
O3 O-2 0.2538 0.4335 0.2189 1 0.0
C1 C+2 0.124 0.376 0.0448 1 0.0
O1 O-2 0.1494 0.4534 -0.0059 1 0.0
Mn1 Mn 0.0785 0.2596 0.1257 1 0.0
C3 C+2 0.1891 0.3661 0.1823 1 0.0
C5 C+2 0.1539 0.0052 0.1207 1 0.0
O5 O-2 0.1989 -0.154 0.1186 1 0.0
C4 C+2 -0.0117 0.4776 0.1523 1 0.0
